data_4024127
loop_
_publ_author_name
'Simona Curreli'
'Eduardo C. Escudero-Ad\'an'
'Jordi Benet-Buchholz'
'Arjan W. Kleij'

_publ_section_title
;
 Facile Isolation of Bisimines Based on 3,3'-Diaminobenzidine:
 Direct Access to Unsymmetrical Bimetallic Salphen Building Blocks
;
_journal_name_full 'Journal of Organic Chemistry'
_journal_page_first 7018
_journal_page_last 7021
_journal_paper_doi 10.1021/jo070696f
_journal_volume 72
_journal_year 2007
_chemical_formula_sum 'C74 H94 N8 O7 S3'
_chemical_formula_weight 1303.75
_chemical_name_systematic
;
 ?
;
_space_group_IT_number 2
_symmetry_cell_setting triclinic
_symmetry_space_group_name_Hall '-P 1'
_symmetry_space_group_name_H-M 'P -1'
_atom_sites_solution_hydrogens geom
_atom_sites_solution_primary direct
_atom_sites_solution_secondary difmap
_audit_creation_method SHELXL-97
_cell_angle_alpha 95.385(5)
_cell_angle_beta 91.957(5)
_cell_angle_gamma 100.719(5)
_cell_formula_units_Z 2
_cell_length_a 10.6521(9)
_cell_length_b 12.8865(11)
_cell_length_c 25.943(2)
_cell_measurement_reflns_used 6596
_cell_measurement_temperature 100(2)
_cell_measurement_theta_max 35.04
_cell_measurement_theta_min 3.04
_cell_volume 3478.7(5)
_computing_cell_refinement 'Bruker-Nonius Apex v1.0-22 2002'
_computing_data_collection 'Bruker-Nonius Apex v1.0-22 2002'
_computing_data_reduction 'SAINT+ Version 7.06A Bruker-Nonius, 2004'
_computing_molecular_graphics 'Shelxtl Version 6.12 (Sheldrick, 2001)'
_computing_publication_material 'Shelxtl Version 6.12 (Sheldrick, 2001)'
_computing_structure_refinement 'Shelxtl Version 6.12 (Sheldrick, 2001)'
_computing_structure_solution 'Shelxtl Version 6.12 (Sheldrick, 2001)'
_diffrn_ambient_temperature 100(2)
_diffrn_detector_area_resol_mean 512
_diffrn_detector_type '4K CCD area detector APEX II'
_diffrn_measured_fraction_theta_full 0.815
_diffrn_measured_fraction_theta_max 0.815
_diffrn_measurement_device_type 'Kappa 4-axis goniometer bruker-nonius'
_diffrn_measurement_method
;
 Fullsphere data collection, phi and omega scans
;
_diffrn_measurement_specimen_support 'magnetic support whith 10 micron nylon fiber cryoloop'
_diffrn_radiation_monochromator 'Multilayer Montel 200 mirrors'
_diffrn_radiation_type MoK\a
_diffrn_radiation_wavelength 0.71073
_diffrn_reflns_av_R_equivalents 0.1078
_diffrn_reflns_av_sigmaI/netI 0.1393
_diffrn_reflns_limit_h_max 14
_diffrn_reflns_limit_h_min -9
_diffrn_reflns_limit_k_max 18
_diffrn_reflns_limit_k_min -18
_diffrn_reflns_limit_l_max 36
_diffrn_reflns_limit_l_min -36
_diffrn_reflns_number 43309
_diffrn_reflns_theta_full 30.00
_diffrn_reflns_theta_max 30.00
_diffrn_reflns_theta_min 2.73
_diffrn_source 'rotating anode X-ray tube'
_diffrn_source_current 90
_diffrn_source_power 50
_diffrn_source_size '3 mm x 0.3 mm fine focus'
_diffrn_source_type 'Bruker-Nonius FR 591'
_exptl_absorpt_coefficient_mu 0.166
_exptl_absorpt_correction_T_max 1.000000
_exptl_absorpt_correction_T_min 0.868031
_exptl_absorpt_correction_type empirical
_exptl_absorpt_process_details
; 
 SADABS Version 2.1 2003 Bruker-Nonius
 Blessing, Acta Cryst. (1995) A51 33-38
;
_exptl_crystal_colour colorless
_exptl_crystal_density_diffrn 1.245
_exptl_crystal_density_method 'not measured'
_exptl_crystal_description Plate
_exptl_crystal_F_000 1396
_exptl_crystal_size_max 0.40
_exptl_crystal_size_mid 0.10
_exptl_crystal_size_min 0.01
_refine_diff_density_max 1.289
_refine_diff_density_min -0.854
_refine_diff_density_rms 0.091
_refine_ls_extinction_method none
_refine_ls_goodness_of_fit_ref 0.991
_refine_ls_hydrogen_treatment mixed
_refine_ls_matrix_type full
_refine_ls_number_parameters 921
_refine_ls_number_reflns 16515
_refine_ls_number_restraints 0
_refine_ls_restrained_S_all 0.991
_refine_ls_R_factor_all 0.1392
_refine_ls_R_factor_gt 0.0884
_refine_ls_shift/su_max 0.001
_refine_ls_shift/su_mean 0.000
_refine_ls_structure_factor_coef Fsqd
_refine_ls_weighting_details 'calc w=1/[\s^2^(Fo^2^)+(0.1498P)^2^+0.0000P] where P=(Fo^2^+2Fc^2^)/3'
_refine_ls_weighting_scheme calc
_refine_ls_wR_factor_gt 0.2244
_refine_ls_wR_factor_ref 0.2661
_reflns_number_gt 9732
_reflns_number_total 16515
_reflns_threshold_expression >2sigma(I)
_cod_data_source_file jo070696f-File001.cif
_cod_data_source_block awk117_0m
_cod_database_code 4024127

loop_
_symmetry_equiv_pos_as_xyz
'x, y, z'
'-x, -y, -z'

loop_
_atom_site_label
_atom_site_type_symbol
_atom_site_fract_x
_atom_site_fract_y
_atom_site_fract_z
_atom_site_U_iso_or_equiv
_atom_site_adp_type
_atom_site_occupancy
_atom_site_symmetry_multiplicity
_atom_site_calc_flag
_atom_site_refinement_flags
_atom_site_disorder_assembly
_atom_site_disorder_group
O1A O 0.4584(3) 0.27608(16) 0.30398(8) 0.0324(6) Uani 1 1 d . . .
H1A H 0.4609 0.2516 0.2729 0.049 Uiso 1 1 calc R . .
N1A N 0.4381(3) 0.13946(18) 0.22473(9) 0.0275(6) Uani 1 1 d . . .
C1A C 0.4106(3) 0.10112(19) 0.06046(10) 0.0214(6) Uani 1 1 d . . .
O2A O 0.3684(2) 0.19091(14) -0.24323(7) 0.0266(5) Uani 1 1 d . . .
H2A H 0.3764 0.1799 -0.2120 0.040 Uiso 1 1 calc R . .
N2A N 0.6169(4) 0.2562(2) 0.16929(11) 0.0393(8) Uani 1 1 d . . .
H2A1 H 0.626(4) 0.319(3) 0.1551(14) 0.039(10) Uiso 1 1 d . . .
H2A2 H 0.604(4) 0.269(3) 0.2033(14) 0.029(9) Uiso 1 1 d . . .
C2A C 0.5037(3) 0.1766(2) 0.08836(11) 0.0264(7) Uani 1 1 d . . .
H2A4 H 0.5620 0.2230 0.0701 0.032 Uiso 1 1 calc R . .
N3A N 0.3660(3) 0.08647(18) -0.16160(9) 0.0228(6) Uani 1 1 d . . .
C3A C 0.5151(3) 0.1871(2) 0.14250(11) 0.0274(7) Uani 1 1 d . . .
N4A N 0.5500(3) 0.2382(2) -0.10263(10) 0.0295(6) Uani 1 1 d . . .
H4A1 H 0.527(4) 0.245(2) -0.1320(13) 0.019(8) Uiso 1 1 d . . .
H4A2 H 0.575(4) 0.304(3) -0.0809(14) 0.040(10) Uiso 1 1 d . . .
C4A C 0.4283(3) 0.1196(2) 0.16996(10) 0.0247(7) Uani 1 1 d . . .
C5A C 0.3375(4) 0.0424(2) 0.14242(11) 0.0295(8) Uani 1 1 d . . .
H5A H 0.2807 -0.0052 0.1607 0.035 Uiso 1 1 calc R . .
C6A C 0.3268(4) 0.0323(2) 0.08851(11) 0.0283(7) Uani 1 1 d . . .
H6A H 0.2627 -0.0213 0.0705 0.034 Uiso 1 1 calc R . .
C7A C 0.4178(3) 0.0653(2) 0.25489(11) 0.0260(7) Uani 1 1 d . . .
H7A H 0.3994 -0.0066 0.2404 0.031 Uiso 1 1 calc R . .
C8A C 0.4225(3) 0.0895(2) 0.31106(11) 0.0270(7) Uani 1 1 d . . .
C9A C 0.4403(3) 0.1953(2) 0.33440(11) 0.0279(7) Uani 1 1 d . . .
C10A C 0.4385(4) 0.2182(3) 0.38855(11) 0.0320(8) Uani 1 1 d . . .
C11A C 0.4258(4) 0.1303(3) 0.41764(12) 0.0359(8) Uani 1 1 d . . .
H11A H 0.4262 0.1427 0.4543 0.043 Uiso 1 1 calc R . .
C12A C 0.4128(4) 0.0274(3) 0.39556(13) 0.0366(8) Uani 1 1 d . . .
H12A H 0.4061 -0.0292 0.4169 0.044 Uiso 1 1 calc R . .
C13A C 0.4095(4) 0.0065(3) 0.34250(12) 0.0312(7) Uani 1 1 d . . .
H13A H 0.3983 -0.0648 0.3272 0.037 Uiso 1 1 calc R . .
C14A C 0.4476(4) 0.3316(3) 0.41412(12) 0.0375(9) Uani 1 1 d . . .
C15A C 0.4324(5) 0.3350(3) 0.47286(13) 0.0484(11) Uani 1 1 d . . .
H15A H 0.4994 0.3037 0.4888 0.073 Uiso 1 1 calc R . .
H15B H 0.3482 0.2945 0.4796 0.073 Uiso 1 1 calc R . .
H15C H 0.4399 0.4088 0.4877 0.073 Uiso 1 1 calc R . .
C16A C 0.5775(4) 0.3986(3) 0.40437(14) 0.0449(10) Uani 1 1 d . . .
H16A H 0.6460 0.3678 0.4194 0.067 Uiso 1 1 calc R . .
H16B H 0.5827 0.4713 0.4205 0.067 Uiso 1 1 calc R . .
H16C H 0.5868 0.3996 0.3670 0.067 Uiso 1 1 calc R . .
C17A C 0.3392(4) 0.3813(3) 0.39175(14) 0.0486(11) Uani 1 1 d . . .
H17A H 0.3490 0.4553 0.4067 0.073 Uiso 1 1 calc R . .
H17B H 0.2564 0.3413 0.4004 0.073 Uiso 1 1 calc R . .
H17C H 0.3434 0.3788 0.3540 0.073 Uiso 1 1 calc R . .
C18A C 0.3995(3) 0.09296(19) 0.00249(10) 0.0205(6) Uani 1 1 d . . .
C19A C 0.4752(3) 0.1682(2) -0.02446(11) 0.0246(7) Uani 1 1 d . . .
H19A H 0.5345 0.2239 -0.0054 0.029 Uiso 1 1 calc R . .
C20A C 0.4667(3) 0.1644(2) -0.07884(11) 0.0242(7) Uani 1 1 d . . .
C21A C 0.3796(3) 0.0832(2) -0.10690(10) 0.0225(6) Uani 1 1 d . . .
C22A C 0.3046(3) 0.0069(2) -0.08007(10) 0.0232(6) Uani 1 1 d . . .
H22A H 0.2451 -0.0488 -0.0991 0.028 Uiso 1 1 calc R . .
C23A C 0.3151(3) 0.0109(2) -0.02642(10) 0.0243(7) Uani 1 1 d . . .
H23A H 0.2644 -0.0428 -0.0093 0.029 Uiso 1 1 calc R . .
C24A C 0.3217(3) 0.0020(2) -0.19194(10) 0.0234(6) Uani 1 1 d . . .
H24A H 0.3039 -0.0640 -0.1776 0.028 Uiso 1 1 calc R . .
C25A C 0.2976(3) 0.0035(2) -0.24743(10) 0.0222(6) Uani 1 1 d . . .
C26A C 0.3217(3) 0.0980(2) -0.27221(10) 0.0225(6) Uani 1 1 d . . .
C27A C 0.2958(3) 0.0963(2) -0.32593(10) 0.0244(7) Uani 1 1 d . . .
C28A C 0.2487(3) -0.0018(2) -0.35342(11) 0.0276(7) Uani 1 1 d . . .
H28A H 0.2324 -0.0051 -0.3898 0.033 Uiso 1 1 calc R . .
C29A C 0.2246(4) -0.0955(2) -0.32970(11) 0.0300(7) Uani 1 1 d . . .
H29A H 0.1916 -0.1610 -0.3497 0.036 Uiso 1 1 calc R . .
C30A C 0.2488(3) -0.0928(2) -0.27702(11) 0.0266(7) Uani 1 1 d . . .
H30A H 0.2322 -0.1566 -0.2607 0.032 Uiso 1 1 calc R . .
C31A C 0.3203(4) 0.1996(2) -0.35320(11) 0.0286(7) Uani 1 1 d . . .
C32A C 0.2347(4) 0.2748(2) -0.33068(12) 0.0313(8) Uani 1 1 d . . .
H32A H 0.2491 0.2863 -0.2929 0.047 Uiso 1 1 calc R . .
H32B H 0.1447 0.2431 -0.3395 0.047 Uiso 1 1 calc R . .
H32C H 0.2558 0.3430 -0.3453 0.047 Uiso 1 1 calc R . .
C33A C 0.4605(4) 0.2517(2) -0.34689(13) 0.0364(9) Uani 1 1 d . . .
H33A H 0.4875 0.2631 -0.3100 0.055 Uiso 1 1 calc R . .
H33B H 0.4730 0.3200 -0.3615 0.055 Uiso 1 1 calc R . .
H33C H 0.5117 0.2055 -0.3651 0.055 Uiso 1 1 calc R . .
C34A C 0.2833(5) 0.1766(3) -0.41168(12) 0.0421(10) Uani 1 1 d . . .
H34A H 0.2966 0.2434 -0.4277 0.063 Uiso 1 1 calc R . .
H34B H 0.1931 0.1420 -0.4167 0.063 Uiso 1 1 calc R . .
H34C H 0.3368 0.1297 -0.4278 0.063 Uiso 1 1 calc R . .
N1B N 0.9151(3) 0.15003(19) 0.71967(9) 0.0269(6) Uani 1 1 d . . .
O1B O 0.8872(3) 0.24411(16) 0.63709(8) 0.0324(6) Uani 1 1 d . . .
H1B H 0.9100 0.2401 0.6680 0.049 Uiso 1 1 calc R . .
C1B C 0.9445(3) 0.1690(2) 0.88361(10) 0.0222(6) Uani 1 1 d . . .
N2B N 0.7349(3) 0.2251(2) 0.77687(10) 0.0318(7) Uani 1 1 d . . .
H2B1 H 0.746(4) 0.236(3) 0.7432(14) 0.030(9) Uiso 1 1 d . . .
H2B2 H 0.696(5) 0.270(3) 0.7953(15) 0.048(11) Uiso 1 1 d . . .
O2B O 0.9349(2) 0.35993(16) 1.18410(8) 0.0321(6) Uani 1 1 d . . .
H2B H 0.9333 0.3329 1.1533 0.048 Uiso 1 1 calc R . .
C2B C 0.8471(3) 0.2034(2) 0.85654(11) 0.0275(7) Uani 1 1 d . . .
H2B4 H 0.7851 0.2327 0.8756 0.033 Uiso 1 1 calc R . .
S2S S 0.62002(9) 0.46322(6) 0.77285(3) 0.0341(2) Uani 1 1 d . . .
O2S O 0.6083(2) 0.40420(16) 0.82037(8) 0.0328(6) Uani 1 1 d . . .
N3B N 0.9762(3) 0.23551(18) 1.10573(9) 0.0254(6) Uani 1 1 d . . .
C3B C 0.8376(3) 0.1964(2) 0.80277(10) 0.0239(7) Uani 1 1 d . . .
C3S C 0.4670(4) 0.4875(3) 0.75639(15) 0.0446(10) Uani 1 1 d . . .
H3S1 H 0.4093 0.4201 0.7450 0.067 Uiso 1 1 calc R . .
H3S2 H 0.4730 0.5337 0.7283 0.067 Uiso 1 1 calc R . .
H3S3 H 0.4335 0.5223 0.7867 0.067 Uiso 1 1 calc R . .
N4B N 0.8070(3) 0.3190(2) 1.04780(11) 0.0425(9) Uani 1 1 d . . .
H4B1 H 0.746(4) 0.347(3) 1.0311(14) 0.039(10) Uiso 1 1 d . . .
H4B2 H 0.805(3) 0.324(2) 1.0791(13) 0.016(7) Uiso 1 1 d . . .
C4B C 0.9280(3) 0.1525(2) 0.77412(10) 0.0239(7) Uani 1 1 d . . .
C4S C 0.6912(5) 0.5969(3) 0.79434(17) 0.0509(11) Uani 1 1 d . . .
H4S1 H 0.6383 0.6257 0.8201 0.076 Uiso 1 1 calc R . .
H4S2 H 0.6976 0.6393 0.7648 0.076 Uiso 1 1 calc R . .
H4S3 H 0.7769 0.5993 0.8100 0.076 Uiso 1 1 calc R . .
C5B C 1.0248(3) 0.1172(2) 0.80084(11) 0.0289(7) Uani 1 1 d . . .
H5B H 1.0863 0.0872 0.7818 0.035 Uiso 1 1 calc R . .
C6B C 1.0337(3) 0.1247(2) 0.85467(11) 0.0254(7) Uani 1 1 d . . .
H6B H 1.1006 0.0997 0.8719 0.031 Uiso 1 1 calc R . .
C7B C 0.9385(3) 0.0708(2) 0.68930(11) 0.0283(7) Uani 1 1 d . . .
H7B H 0.9693 0.0150 0.7040 0.034 Uiso 1 1 calc R . .
C8B C 0.9189(3) 0.0652(2) 0.63359(10) 0.0265(7) Uani 1 1 d . . .
C9B C 0.8912(3) 0.1513(2) 0.60837(11) 0.0252(7) Uani 1 1 d . . .
C10B C 0.8694(3) 0.1438(2) 0.55431(11) 0.0270(7) Uani 1 1 d . . .
C11B C 0.8674(4) 0.0447(2) 0.52725(11) 0.0303(7) Uani 1 1 d . . .
H11B H 0.8488 0.0361 0.4909 0.036 Uiso 1 1 calc R . .
C12B C 0.8915(4) -0.0421(2) 0.55136(11) 0.0299(7) Uani 1 1 d . . .
H12B H 0.8885 -0.1085 0.5315 0.036 Uiso 1 1 calc R . .
C13B C 0.9197(4) -0.0317(2) 0.60399(11) 0.0302(8) Uani 1 1 d . . .
H13B H 0.9397 -0.0900 0.6203 0.036 Uiso 1 1 calc R . .
C14B C 0.8522(4) 0.2409(2) 0.52653(11) 0.0336(8) Uani 1 1 d . . .
C15B C 0.7385(4) 0.2872(3) 0.54760(13) 0.0478(11) Uani 1 1 d . . .
H15D H 0.7553 0.3106 0.5846 0.072 Uiso 1 1 calc R . .
H15E H 0.6605 0.2326 0.5426 0.072 Uiso 1 1 calc R . .
H15F H 0.7274 0.3479 0.5290 0.072 Uiso 1 1 calc R . .
C16B C 0.8249(4) 0.2120(3) 0.46786(12) 0.0410(9) Uani 1 1 d . . .
H16D H 0.8142 0.2755 0.4515 0.061 Uiso 1 1 calc R . .
H16E H 0.7464 0.1581 0.4616 0.061 Uiso 1 1 calc R . .
H16F H 0.8966 0.1838 0.4530 0.061 Uiso 1 1 calc R . .
C17B C 0.9756(5) 0.3240(3) 0.53439(14) 0.0462(10) Uani 1 1 d . . .
H17D H 0.9964 0.3429 0.5716 0.069 Uiso 1 1 calc R . .
H17E H 0.9641 0.3874 0.5181 0.069 Uiso 1 1 calc R . .
H17F H 1.0455 0.2949 0.5185 0.069 Uiso 1 1 calc R . .
C18B C 0.9546(3) 0.1830(2) 0.94150(10) 0.0235(7) Uani 1 1 d . . .
C19B C 0.8775(3) 0.2421(2) 0.96882(10) 0.0238(7) Uani 1 1 d . . .
H19B H 0.8178 0.2724 0.9500 0.029 Uiso 1 1 calc R . .
C20B C 0.8844(3) 0.2588(2) 1.02313(10) 0.0235(7) Uani 1 1 d . . .
C21B C 0.9706(3) 0.2124(2) 1.05127(10) 0.0249(7) Uani 1 1 d . . .
C22B C 1.0487(4) 0.1530(3) 1.02369(11) 0.0355(8) Uani 1 1 d . . .
H22B H 1.1084 0.1222 1.0422 0.043 Uiso 1 1 calc R . .
C23B C 1.0408(4) 0.1382(3) 0.97020(11) 0.0372(9) Uani 1 1 d . . .
H23B H 1.0946 0.0971 0.9526 0.045 Uiso 1 1 calc R . .
C24B C 1.0293(3) 0.1833(2) 1.13733(11) 0.0258(7) Uani 1 1 d . . .
H24B H 1.0614 0.1227 1.1240 0.031 Uiso 1 1 calc R . .
C25B C 1.0414(3) 0.2147(2) 1.19294(11) 0.0245(7) Uani 1 1 d . . .
C26B C 0.9917(3) 0.3021(2) 1.21555(11) 0.0261(7) Uani 1 1 d . . .
C27B C 1.0049(3) 0.3330(2) 1.26944(11) 0.0283(7) Uani 1 1 d . . .
C28B C 1.0738(4) 0.2751(3) 1.29895(12) 0.0319(8) Uani 1 1 d . . .
H28B H 1.0853 0.2943 1.3353 0.038 Uiso 1 1 calc R . .
C29B C 1.1264(4) 0.1907(3) 1.27756(12) 0.0328(8) Uani 1 1 d . . .
H29B H 1.1750 0.1551 1.2990 0.039 Uiso 1 1 calc R . .
C30B C 1.1076(3) 0.1589(2) 1.22508(11) 0.0277(7) Uani 1 1 d . . .
H30B H 1.1396 0.0991 1.2107 0.033 Uiso 1 1 calc R . .
C31B C 0.9525(4) 0.4276(2) 1.29429(12) 0.0342(8) Uani 1 1 d . . .
C32B C 0.8099(4) 0.4138(3) 1.28050(13) 0.0376(9) Uani 1 1 d . . .
H32D H 0.7958 0.4094 1.2428 0.056 Uiso 1 1 calc R . .
H32E H 0.7774 0.4746 1.2967 0.056 Uiso 1 1 calc R . .
H32F H 0.7648 0.3484 1.2932 0.056 Uiso 1 1 calc R . .
C33B C 1.0259(5) 0.5300(3) 1.27448(18) 0.0607(14) Uani 1 1 d . . .
H33D H 1.1166 0.5403 1.2857 0.091 Uiso 1 1 calc R . .
H33E H 0.9905 0.5909 1.2887 0.091 Uiso 1 1 calc R . .
H33F H 1.0173 0.5237 1.2365 0.091 Uiso 1 1 calc R . .
C34B C 0.9702(5) 0.4397(3) 1.35360(14) 0.0513(11) Uani 1 1 d . . .
H34D H 0.9307 0.3734 1.3670 0.077 Uiso 1 1 calc R . .
H34E H 0.9295 0.4975 1.3679 0.077 Uiso 1 1 calc R . .
H34F H 1.0617 0.4561 1.3638 0.077 Uiso 1 1 calc R . .
S1 S 0.28578(16) 0.46821(7) 0.02606(4) 0.0665(4) Uani 1 1 d . . .
O1S O 0.3511(3) 0.57956(17) 0.02150(9) 0.0446(7) Uani 1 1 d . . .
C1S C 0.1718(6) 0.4802(4) 0.0739(2) 0.0799(17) Uani 1 1 d . . .
H1S1 H 0.2158 0.5175 0.1060 0.120 Uiso 1 1 calc R . .
H1S2 H 0.1276 0.4094 0.0805 0.120 Uiso 1 1 calc R . .
H1S3 H 0.1094 0.5204 0.0614 0.120 Uiso 1 1 calc R . .
C2S C 0.3940(6) 0.4113(3) 0.06309(18) 0.0679(15) Uani 1 1 d . . .
H2S1 H 0.4707 0.4075 0.0437 0.102 Uiso 1 1 calc R . .
H2S2 H 0.3528 0.3397 0.0699 0.102 Uiso 1 1 calc R . .
H2S3 H 0.4181 0.4554 0.0961 0.102 Uiso 1 1 calc R . .
S3S' S 0.22965(19) 0.45266(12) 0.84640(6) 0.0340(6) Uani 0.520(3) 1 d P A 2
O3S' O 0.3079(8) 0.5525(7) 0.8754(3) 0.028(2) Uani 0.520(3) 1 d P A 2
C6S' C 0.0855(8) 0.4267(5) 0.8797(3) 0.0439(19) Uani 0.520(3) 1 d P A 2
H6SD H 0.0600 0.4940 0.8914 0.066 Uiso 0.520(3) 1 calc PR A 2
H6SE H 0.0993 0.3888 0.9098 0.066 Uiso 0.520(3) 1 calc PR A 2
H6SF H 0.0177 0.3831 0.8563 0.066 Uiso 0.520(3) 1 calc PR A 2
C5S' C 0.3029(10) 0.3522(6) 0.8673(4) 0.050(2) Uani 0.520(3) 1 d P A 2
H5SD H 0.2523 0.2828 0.8538 0.075 Uiso 0.520(3) 1 calc PR A 2
H5SE H 0.3081 0.3580 0.9052 0.075 Uiso 0.520(3) 1 calc PR A 2
H5SF H 0.3892 0.3594 0.8544 0.075 Uiso 0.520(3) 1 calc PR A 2
S3S S 0.2155(2) 0.44879(13) 0.88908(8) 0.0408(6) Uani 0.480(3) 1 d P A 1
O3S O 0.3095(16) 0.5461(10) 0.8767(6) 0.080(5) Uani 0.480(3) 1 d P A 1
C5S C 0.3077(11) 0.3498(7) 0.8986(4) 0.053(3) Uani 0.480(3) 1 d P A 1
H5SA H 0.2505 0.2823 0.9023 0.079 Uiso 0.480(3) 1 calc PR A 1
H5SB H 0.3637 0.3714 0.9300 0.079 Uiso 0.480(3) 1 calc PR A 1
H5SC H 0.3599 0.3412 0.8686 0.079 Uiso 0.480(3) 1 calc PR A 1
C6S C 0.1393(11) 0.3926(7) 0.8278(4) 0.061(3) Uani 0.480(3) 1 d P A 1
H6SA H 0.1110 0.4483 0.8097 0.091 Uiso 0.480(3) 1 calc PR A 1
H6SB H 0.0651 0.3378 0.8331 0.091 Uiso 0.480(3) 1 calc PR A 1
H6SC H 0.1999 0.3608 0.8068 0.091 Uiso 0.480(3) 1 calc PR A 1

loop_
_atom_site_aniso_label
_atom_site_aniso_U_11
_atom_site_aniso_U_22
_atom_site_aniso_U_33
_atom_site_aniso_U_23
_atom_site_aniso_U_13
_atom_site_aniso_U_12
O1A 0.0467(17) 0.0354(10) 0.0173(10) 0.0004(8) -0.0008(10) 0.0153(11)
N1A 0.0341(19) 0.0306(11) 0.0202(12) 0.0000(9) -0.0022(11) 0.0144(12)
C1A 0.0259(19) 0.0222(11) 0.0193(12) -0.0001(9) -0.0018(11) 0.0144(12)
O2A 0.0355(16) 0.0254(9) 0.0193(10) -0.0007(7) -0.0019(9) 0.0088(10)
N2A 0.047(2) 0.0439(15) 0.0242(14) -0.0022(11) -0.0027(14) 0.0048(16)
C2A 0.027(2) 0.0278(13) 0.0245(14) 0.0019(10) -0.0005(13) 0.0070(14)
N3A 0.0238(16) 0.0290(11) 0.0190(11) 0.0013(8) -0.0006(10) 0.0144(11)
C3A 0.030(2) 0.0280(13) 0.0245(14) -0.0012(10) -0.0048(13) 0.0095(14)
N4A 0.032(2) 0.0350(13) 0.0224(13) 0.0048(10) 0.0003(12) 0.0090(13)
C4A 0.031(2) 0.0264(12) 0.0196(13) -0.0012(10) -0.0002(12) 0.0159(13)
C5A 0.039(2) 0.0289(13) 0.0222(14) 0.0020(11) 0.0049(13) 0.0097(15)
C6A 0.033(2) 0.0282(13) 0.0236(14) -0.0010(10) -0.0003(13) 0.0063(14)
C7A 0.026(2) 0.0316(13) 0.0236(14) 0.0005(10) -0.0016(12) 0.0155(14)
C8A 0.025(2) 0.0387(14) 0.0206(13) 0.0029(11) -0.0012(12) 0.0142(15)
C9A 0.026(2) 0.0398(15) 0.0209(14) 0.0026(11) -0.0026(12) 0.0134(15)
C10A 0.029(2) 0.0479(17) 0.0201(14) -0.0012(12) -0.0019(13) 0.0125(17)
C11A 0.033(2) 0.0585(19) 0.0183(14) 0.0059(13) 0.0031(14) 0.0123(18)
C12A 0.030(2) 0.0508(18) 0.0317(17) 0.0148(14) 0.0026(15) 0.0093(17)
C13A 0.025(2) 0.0399(15) 0.0313(16) 0.0067(12) 0.0010(14) 0.0113(15)
C14A 0.040(3) 0.0541(19) 0.0193(14) -0.0068(13) -0.0034(14) 0.0183(19)
C15A 0.056(3) 0.070(2) 0.0185(15) -0.0111(15) 0.0001(16) 0.019(2)
C16A 0.049(3) 0.056(2) 0.0290(18) -0.0055(15) -0.0014(17) 0.013(2)
C17A 0.050(3) 0.067(2) 0.0334(18) -0.0131(16) -0.0056(17) 0.033(2)
C18A 0.0220(18) 0.0233(11) 0.0192(12) -0.0008(9) -0.0015(11) 0.0143(12)
C19A 0.028(2) 0.0246(12) 0.0219(13) 0.0013(10) -0.0002(12) 0.0092(13)
C20A 0.026(2) 0.0270(12) 0.0237(14) 0.0038(10) 0.0024(12) 0.0141(13)
C21A 0.0259(19) 0.0265(12) 0.0189(12) 0.0003(9) -0.0006(11) 0.0162(13)
C22A 0.025(2) 0.0251(12) 0.0213(13) 0.0019(10) -0.0033(12) 0.0112(13)
C23A 0.032(2) 0.0222(11) 0.0212(13) 0.0023(9) 0.0012(12) 0.0115(13)
C24A 0.0229(19) 0.0295(12) 0.0211(13) 0.0010(10) -0.0010(11) 0.0150(13)
C25A 0.0222(19) 0.0296(12) 0.0178(12) 0.0004(10) 0.0009(11) 0.0135(13)
C26A 0.0223(19) 0.0280(12) 0.0193(13) -0.0003(10) 0.0012(11) 0.0114(13)
C27A 0.026(2) 0.0289(12) 0.0202(13) 0.0011(10) -0.0001(12) 0.0114(13)
C28A 0.031(2) 0.0344(14) 0.0182(13) -0.0012(10) -0.0016(12) 0.0108(15)
C29A 0.034(2) 0.0298(13) 0.0258(15) -0.0043(11) -0.0049(13) 0.0093(15)
C30A 0.032(2) 0.0267(12) 0.0229(14) -0.0012(10) -0.0010(13) 0.0134(14)
C31A 0.036(2) 0.0296(13) 0.0228(14) 0.0045(10) 0.0035(13) 0.0118(15)
C32A 0.035(2) 0.0305(13) 0.0310(16) 0.0031(11) -0.0014(14) 0.0137(15)
C33A 0.042(3) 0.0366(15) 0.0349(17) 0.0110(13) 0.0130(16) 0.0140(17)
C34A 0.064(3) 0.0425(17) 0.0226(15) 0.0058(12) 0.0015(16) 0.0174(19)
N1B 0.0297(18) 0.0366(12) 0.0177(11) -0.0009(9) 0.0014(10) 0.0164(12)
O1B 0.0462(17) 0.0347(10) 0.0199(10) -0.0050(8) -0.0024(10) 0.0217(11)
C1B 0.0266(19) 0.0241(11) 0.0185(12) 0.0021(9) 0.0017(11) 0.0112(13)
N2B 0.0361(19) 0.0464(14) 0.0196(12) 0.0011(10) -0.0004(11) 0.0268(14)
O2B 0.0460(17) 0.0308(10) 0.0243(10) 0.0013(8) -0.0003(10) 0.0207(11)
C2B 0.032(2) 0.0338(13) 0.0225(13) 0.0019(10) 0.0022(12) 0.0208(14)
S2S 0.0333(6) 0.0391(4) 0.0350(4) 0.0086(3) 0.0052(4) 0.0171(4)
O2S 0.0351(16) 0.0330(10) 0.0346(12) 0.0072(8) 0.0046(10) 0.0149(11)
N3B 0.0306(18) 0.0270(11) 0.0193(11) 0.0000(9) -0.0014(10) 0.0092(12)
C3B 0.027(2) 0.0260(12) 0.0210(13) 0.0001(10) -0.0007(12) 0.0125(13)
C3S 0.038(3) 0.0463(18) 0.053(2) 0.0009(15) -0.0138(17) 0.0225(19)
N4B 0.057(2) 0.0637(18) 0.0189(13) -0.0023(12) 0.0062(13) 0.0442(18)
C4B 0.027(2) 0.0284(12) 0.0184(13) 0.0005(10) 0.0006(12) 0.0115(13)
C4S 0.041(3) 0.0473(19) 0.063(3) 0.0225(18) -0.006(2) -0.003(2)
C5B 0.029(2) 0.0390(15) 0.0216(14) -0.0007(11) 0.0020(13) 0.0170(15)
C6B 0.0234(19) 0.0337(13) 0.0227(14) 0.0012(10) 0.0004(12) 0.0156(14)
C7B 0.033(2) 0.0366(14) 0.0193(13) 0.0006(11) 0.0009(12) 0.0186(15)
C8B 0.031(2) 0.0339(13) 0.0174(13) -0.0015(10) 0.0016(12) 0.0156(14)
C9B 0.027(2) 0.0311(13) 0.0190(13) -0.0037(10) 0.0004(12) 0.0128(14)
C10B 0.028(2) 0.0369(14) 0.0186(13) -0.0017(11) -0.0003(12) 0.0144(14)
C11B 0.033(2) 0.0399(15) 0.0193(13) -0.0035(11) 0.0022(13) 0.0143(15)
C12B 0.032(2) 0.0336(14) 0.0254(15) -0.0054(11) 0.0013(13) 0.0125(15)
C13B 0.037(2) 0.0350(14) 0.0217(14) -0.0008(11) 0.0039(13) 0.0166(15)
C14B 0.045(3) 0.0390(15) 0.0205(14) 0.0009(11) -0.0006(14) 0.0199(17)
C15B 0.064(3) 0.063(2) 0.0283(17) 0.0070(15) 0.0031(17) 0.043(2)
C16B 0.056(3) 0.0501(18) 0.0219(15) 0.0035(13) -0.0013(15) 0.0238(19)
C17B 0.060(3) 0.0437(18) 0.0371(19) 0.0056(14) -0.0004(18) 0.014(2)
C18B 0.030(2) 0.0233(11) 0.0211(13) 0.0020(9) 0.0012(12) 0.0143(13)
C19B 0.0256(19) 0.0269(12) 0.0224(13) 0.0018(10) 0.0019(12) 0.0143(13)
C20B 0.027(2) 0.0260(12) 0.0203(13) -0.0003(10) 0.0023(12) 0.0125(13)
C21B 0.032(2) 0.0261(12) 0.0190(13) -0.0004(10) 0.0001(12) 0.0130(13)
C22B 0.047(2) 0.0471(16) 0.0220(14) 0.0011(12) -0.0002(14) 0.0341(17)
C23B 0.048(2) 0.0522(17) 0.0226(14) 0.0022(12) 0.0006(14) 0.0388(18)
C24B 0.032(2) 0.0249(12) 0.0221(13) 0.0000(10) 0.0005(12) 0.0101(13)
C25B 0.026(2) 0.0277(12) 0.0207(13) 0.0009(10) 0.0002(12) 0.0088(13)
C26B 0.025(2) 0.0285(13) 0.0261(14) 0.0032(10) -0.0008(12) 0.0090(14)
C27B 0.026(2) 0.0322(14) 0.0253(15) -0.0048(11) -0.0013(13) 0.0062(14)
C28B 0.027(2) 0.0450(16) 0.0225(15) -0.0013(12) -0.0036(13) 0.0076(16)
C29B 0.032(2) 0.0436(16) 0.0258(15) 0.0065(12) -0.0031(14) 0.0143(16)
C30B 0.027(2) 0.0328(13) 0.0259(14) 0.0044(11) 0.0001(13) 0.0117(14)
C31B 0.039(2) 0.0358(15) 0.0264(16) -0.0119(12) 0.0006(15) 0.0105(16)
C32B 0.047(3) 0.0364(15) 0.0324(17) -0.0085(12) 0.0021(16) 0.0206(17)
C33B 0.077(4) 0.0281(16) 0.071(3) -0.0164(17) 0.021(3) 0.004(2)
C34B 0.053(3) 0.068(2) 0.0320(19) -0.0224(16) -0.0051(18) 0.024(2)
S1 0.1074(13) 0.0328(4) 0.0530(6) 0.0015(4) -0.0361(6) 0.0060(6)
O1S 0.064(2) 0.0353(11) 0.0381(13) 0.0074(9) -0.0061(12) 0.0169(13)
C1S 0.052(4) 0.068(3) 0.119(5) 0.046(3) -0.022(3) -0.005(3)
C2S 0.107(5) 0.047(2) 0.063(3) 0.0202(19) 0.009(3) 0.041(3)
S3S' 0.0395(13) 0.0303(7) 0.0354(10) 0.0017(6) 0.0020(8) 0.0157(8)
O3S' 0.026(4) 0.036(4) 0.025(3) -0.007(3) 0.002(3) 0.016(4)
C6S' 0.023(5) 0.032(3) 0.080(5) 0.014(3) 0.006(4) 0.007(3)
C5S' 0.060(6) 0.028(3) 0.069(6) 0.007(4) 0.005(5) 0.026(4)
S3S 0.0460(15) 0.0334(8) 0.0483(13) 0.0093(7) 0.0139(9) 0.0167(9)
O3S 0.122(12) 0.019(4) 0.098(9) 0.000(5) 0.037(8) 0.005(5)
C5S 0.044(6) 0.043(4) 0.078(7) 0.015(5) -0.008(6) 0.025(4)
C6S 0.052(8) 0.055(5) 0.068(6) 0.020(4) -0.037(5) -0.009(5)

loop_
_atom_type_symbol
_atom_type_description
_atom_type_scat_dispersion_real
_atom_type_scat_dispersion_imag
_atom_type_scat_source
C C 0.0033 0.0016 'International Tables Vol C Tables 4.2.6.8 and 6.1.1.4'
H H 0.0000 0.0000 'International Tables Vol C Tables 4.2.6.8 and 6.1.1.4'
N N 0.0061 0.0033 'International Tables Vol C Tables 4.2.6.8 and 6.1.1.4'
O O 0.0106 0.0060 'International Tables Vol C Tables 4.2.6.8 and 6.1.1.4'
S S 0.1246 0.1234 'International Tables Vol C Tables 4.2.6.8 and 6.1.1.4'

loop_
_geom_angle_atom_site_label_1
_geom_angle_atom_site_label_2
_geom_angle_atom_site_label_3
_geom_angle
_geom_angle_site_symmetry_1
_geom_angle_site_symmetry_3
_geom_angle_publ_flag
C7A N1A C4A 123.0(2) . . ?
C2A C1A C6A 117.7(3) . . ?
C2A C1A C18A 121.1(3) . . ?
C6A C1A C18A 121.2(3) . . ?
C1A C2A C3A 122.3(3) . . ?
C24A N3A C21A 121.1(2) . . ?
N2A C3A C2A 121.0(3) . . ?
N2A C3A C4A 119.5(3) . . ?
C2A C3A C4A 119.2(3) . . ?
C5A C4A C3A 118.8(3) . . ?
C5A C4A N1A 124.5(3) . . ?
C3A C4A N1A 116.7(3) . . ?
C4A C5A C6A 121.7(3) . . ?
C5A C6A C1A 120.3(3) . . ?
N1A C7A C8A 121.2(3) . . ?
C13A C8A C9A 119.2(3) . . ?
C13A C8A C7A 119.2(3) . . ?
C9A C8A C7A 121.5(2) . . ?
O1A C9A C10A 119.4(3) . . ?
O1A C9A C8A 119.2(2) . . ?
C10A C9A C8A 121.4(3) . . ?
C11A C10A C9A 115.9(3) . . ?
C11A C10A C14A 122.0(3) . . ?
C9A C10A C14A 122.1(3) . . ?
C12A C11A C10A 123.2(3) . . ?
C11A C12A C13A 119.9(3) . . ?
C12A C13A C8A 120.2(3) . . ?
C10A C14A C16A 109.6(3) . . ?
C10A C14A C15A 112.2(3) . . ?
C16A C14A C15A 108.7(3) . . ?
C10A C14A C17A 110.0(3) . . ?
C16A C14A C17A 109.7(3) . . ?
C15A C14A C17A 106.5(3) . . ?
C23A C18A C19A 117.8(2) . . ?
C23A C18A C1A 121.8(3) . . ?
C19A C18A C1A 120.4(3) . . ?
C18A C19A C20A 122.3(3) . . ?
N4A C20A C21A 122.2(3) . . ?
N4A C20A C19A 118.7(3) . . ?
C21A C20A C19A 119.0(3) . . ?
C20A C21A C22A 118.9(2) . . ?
C20A C21A N3A 117.5(3) . . ?
C22A C21A N3A 123.4(3) . . ?
C23A C22A C21A 121.5(3) . . ?
C22A C23A C18A 120.5(3) . . ?
N3A C24A C25A 122.6(2) . . ?
C30A C25A C26A 119.2(2) . . ?
C30A C25A C24A 118.1(2) . . ?
C26A C25A C24A 122.7(3) . . ?
O2A C26A C27A 120.2(2) . . ?
O2A C26A C25A 118.8(2) . . ?
C27A C26A C25A 121.0(3) . . ?
C28A C27A C26A 117.2(2) . . ?
C28A C27A C31A 121.5(2) . . ?
C26A C27A C31A 121.3(3) . . ?
C27A C28A C29A 122.5(3) . . ?
C30A C29A C28A 119.8(3) . . ?
C29A C30A C25A 120.3(3) . . ?
C33A C31A C32A 111.3(3) . . ?
C33A C31A C34A 108.1(3) . . ?
C32A C31A C34A 106.6(3) . . ?
C33A C31A C27A 110.5(2) . . ?
C32A C31A C27A 109.1(2) . . ?
C34A C31A C27A 111.1(3) . . ?
C7B N1B C4B 121.5(2) . . ?
C2B C1B C6B 117.8(2) . . ?
C2B C1B C18B 120.4(2) . . ?
C6B C1B C18B 121.8(2) . . ?
C3B C2B C1B 122.3(2) . . ?
O2S S2S C3S 107.18(17) . . ?
O2S S2S C4S 106.49(16) . . ?
C3S S2S C4S 96.6(2) . . ?
C24B N3B C21B 123.6(2) . . ?
C2B C3B N2B 120.9(3) . . ?
C2B C3B C4B 119.5(2) . . ?
N2B C3B C4B 119.5(2) . . ?
C5B C4B C3B 118.5(2) . . ?
C5B C4B N1B 124.7(2) . . ?
C3B C4B N1B 116.7(2) . . ?
C6B C5B C4B 121.6(2) . . ?
C5B C6B C1B 120.3(3) . . ?
N1B C7B C8B 121.7(2) . . ?
C13B C8B C9B 119.0(2) . . ?
C13B C8B C7B 118.5(2) . . ?
C9B C8B C7B 122.4(2) . . ?
O1B C9B C10B 119.2(2) . . ?
O1B C9B C8B 119.0(2) . . ?
C10B C9B C8B 121.7(2) . . ?
C11B C10B C9B 116.6(2) . . ?
C11B C10B C14B 122.0(2) . . ?
C9B C10B C14B 121.4(2) . . ?
C12B C11B C10B 122.7(3) . . ?
C13B C12B C11B 119.8(3) . . ?
C12B C13B C8B 120.0(2) . . ?
C17B C14B C16B 107.7(3) . . ?
C17B C14B C10B 109.0(3) . . ?
C16B C14B C10B 111.7(2) . . ?
C17B C14B C15B 110.6(3) . . ?
C16B C14B C15B 107.4(3) . . ?
C10B C14B C15B 110.4(3) . . ?
C19B C18B C23B 117.6(2) . . ?
C19B C18B C1B 120.3(2) . . ?
C23B C18B C1B 122.1(2) . . ?
C18B C19B C20B 122.5(2) . . ?
N4B C20B C19B 119.7(2) . . ?
N4B C20B C21B 121.2(3) . . ?
C19B C20B C21B 119.1(2) . . ?
C22B C21B C20B 118.4(2) . . ?
C22B C21B N3B 125.3(3) . . ?
C20B C21B N3B 116.2(2) . . ?
C23B C22B C21B 121.5(3) . . ?
C22B C23B C18B 120.9(2) . . ?
N3B C24B C25B 121.7(2) . . ?
C30B C25B C26B 118.8(3) . . ?
C30B C25B C24B 119.1(2) . . ?
C26B C25B C24B 122.0(2) . . ?
O2B C26B C27B 119.4(2) . . ?
O2B C26B C25B 118.7(2) . . ?
C27B C26B C25B 121.9(2) . . ?
C28B C27B C26B 116.2(2) . . ?
C28B C27B C31B 121.3(3) . . ?
C26B C27B C31B 122.4(3) . . ?
C29B C28B C27B 123.1(3) . . ?
C30B C29B C28B 119.7(3) . . ?
C29B C30B C25B 120.2(2) . . ?
C32B C31B C27B 110.2(3) . . ?
C32B C31B C34B 107.5(3) . . ?
C27B C31B C34B 112.3(3) . . ?
C32B C31B C33B 110.4(3) . . ?
C27B C31B C33B 108.6(3) . . ?
C34B C31B C33B 107.9(3) . . ?
O1S S1 C2S 106.0(2) . . ?
O1S S1 C1S 104.5(2) . . ?
C2S S1 C1S 98.3(2) . . ?
O3S' S3S' C5S' 103.2(5) . . ?
O3S' S3S' C6S' 105.2(4) . . ?
C5S' S3S' C6S' 99.1(4) . . ?
O3S S3S C5S 106.1(7) . . ?
O3S S3S C6S 104.4(7) . . ?
C5S S3S C6S 97.9(5) . . ?

loop_
_geom_bond_atom_site_label_1
_geom_bond_atom_site_label_2
_geom_bond_distance
_geom_bond_site_symmetry_2
_geom_bond_publ_flag
O1A C9A 1.355(3) . ?
N1A C7A 1.283(4) . ?
N1A C4A 1.417(3) . ?
C1A C2A 1.384(5) . ?
C1A C6A 1.409(4) . ?
C1A C18A 1.497(3) . ?
O2A C26A 1.352(3) . ?
N2A C3A 1.388(5) . ?
C2A C3A 1.397(4) . ?
N3A C24A 1.284(4) . ?
N3A C21A 1.427(3) . ?
C3A C4A 1.408(5) . ?
N4A C20A 1.380(4) . ?
C4A C5A 1.377(5) . ?
C5A C6A 1.391(4) . ?
C7A C8A 1.458(4) . ?
C8A C13A 1.395(4) . ?
C8A C9A 1.414(4) . ?
C9A C10A 1.410(4) . ?
C10A C11A 1.407(4) . ?
C10A C14A 1.531(4) . ?
C11A C12A 1.375(5) . ?
C12A C13A 1.375(4) . ?
C14A C16A 1.531(6) . ?
C14A C15A 1.535(4) . ?
C14A C17A 1.542(5) . ?
C18A C23A 1.393(4) . ?
C18A C19A 1.398(4) . ?
C19A C20A 1.406(4) . ?
C20A C21A 1.391(5) . ?
C21A C22A 1.401(4) . ?
C22A C23A 1.388(4) . ?
C24A C25A 1.456(4) . ?
C25A C30A 1.397(4) . ?
C25A C26A 1.416(4) . ?
C26A C27A 1.408(4) . ?
C27A C28A 1.389(4) . ?
C27A C31A 1.550(4) . ?
C28A C29A 1.391(4) . ?
C29A C30A 1.378(4) . ?
C31A C33A 1.515(5) . ?
C31A C32A 1.540(4) . ?
C31A C34A 1.542(4) . ?
N1B C7B 1.297(3) . ?
N1B C4B 1.411(3) . ?
O1B C9B 1.357(3) . ?
C1B C2B 1.395(4) . ?
C1B C6B 1.401(4) . ?
C1B C18B 1.493(4) . ?
N2B C3B 1.390(4) . ?
O2B C26B 1.354(3) . ?
C2B C3B 1.388(4) . ?
S2S O2S 1.505(2) . ?
S2S C3S 1.762(4) . ?
S2S C4S 1.777(4) . ?
N3B C24B 1.287(3) . ?
N3B C21B 1.413(3) . ?
C3B C4B 1.405(4) . ?
N4B C20B 1.369(3) . ?
C4B C5B 1.391(4) . ?
C5B C6B 1.390(4) . ?
C7B C8B 1.446(4) . ?
C8B C13B 1.404(4) . ?
C8B C9B 1.411(4) . ?
C9B C10B 1.405(4) . ?
C10B C11B 1.394(4) . ?
C10B C14B 1.539(4) . ?
C11B C12B 1.392(4) . ?
C12B C13B 1.377(4) . ?
C14B C17B 1.527(6) . ?
C14B C16B 1.537(4) . ?
C14B C15B 1.541(5) . ?
C18B C19B 1.389(3) . ?
C18B C23B 1.401(4) . ?
C19B C20B 1.403(4) . ?
C20B C21B 1.404(4) . ?
C21B C22B 1.402(4) . ?
C22B C23B 1.380(4) . ?
C24B C25B 1.456(4) . ?
C25B C30B 1.404(4) . ?
C25B C26B 1.418(4) . ?
C26B C27B 1.412(4) . ?
C27B C28B 1.398(4) . ?
C27B C31B 1.531(4) . ?
C28B C29B 1.394(4) . ?
C29B C30B 1.381(4) . ?
C31B C32B 1.522(6) . ?
C31B C34B 1.533(5) . ?
C31B C33B 1.545(5) . ?
S1 O1S 1.491(3) . ?
S1 C2S 1.777(5) . ?
S1 C1S 1.781(7) . ?
S3S' O3S' 1.515(9) . ?
S3S' C5S' 1.748(7) . ?
S3S' C6S' 1.781(8) . ?
S3S O3S 1.520(15) . ?
S3S C5S 1.778(8) . ?
S3S C6S 1.786(10) . ?

loop_
_geom_torsion_atom_site_label_1
_geom_torsion_atom_site_label_2
_geom_torsion_atom_site_label_3
_geom_torsion_atom_site_label_4
_geom_torsion
_geom_torsion_site_symmetry_1
_geom_torsion_site_symmetry_2
_geom_torsion_site_symmetry_3
_geom_torsion_site_symmetry_4
_geom_torsion_publ_flag
C6A C1A C2A C3A -1.0(4) . . . . ?
C18A C1A C2A C3A 179.0(2) . . . . ?
C1A C2A C3A N2A 173.5(3) . . . . ?
C1A C2A C3A C4A -0.7(4) . . . . ?
N2A C3A C4A C5A -172.0(3) . . . . ?
C2A C3A C4A C5A 2.4(4) . . . . ?
N2A C3A C4A N1A 10.6(4) . . . . ?
C2A C3A C4A N1A -175.1(2) . . . . ?
C7A N1A C4A C5A 38.0(4) . . . . ?
C7A N1A C4A C3A -144.7(3) . . . . ?
C3A C4A C5A C6A -2.4(4) . . . . ?
N1A C4A C5A C6A 174.9(2) . . . . ?
C4A C5A C6A C1A 0.6(4) . . . . ?
C2A C1A C6A C5A 1.1(4) . . . . ?
C18A C1A C6A C5A -178.9(2) . . . . ?
C4A N1A C7A C8A -176.8(3) . . . . ?
N1A C7A C8A C13A -175.2(3) . . . . ?
N1A C7A C8A C9A 4.7(5) . . . . ?
C13A C8A C9A O1A 177.2(3) . . . . ?
C7A C8A C9A O1A -2.6(5) . . . . ?
C13A C8A C9A C10A -3.3(5) . . . . ?
C7A C8A C9A C10A 176.8(3) . . . . ?
O1A C9A C10A C11A -176.9(3) . . . . ?
C8A C9A C10A C11A 3.7(5) . . . . ?
O1A C9A C10A C14A 4.1(5) . . . . ?
C8A C9A C10A C14A -175.4(3) . . . . ?
C9A C10A C11A C12A -1.5(5) . . . . ?
C14A C10A C11A C12A 177.6(4) . . . . ?
C10A C11A C12A C13A -1.1(6) . . . . ?
C11A C12A C13A C8A 1.6(5) . . . . ?
C9A C8A C13A C12A 0.6(5) . . . . ?
C7A C8A C13A C12A -179.6(3) . . . . ?
C11A C10A C14A C16A 117.1(4) . . . . ?
C9A C10A C14A C16A -63.9(4) . . . . ?
C11A C10A C14A C15A -3.7(5) . . . . ?
C9A C10A C14A C15A 175.3(3) . . . . ?
C11A C10A C14A C17A -122.2(4) . . . . ?
C9A C10A C14A C17A 56.8(5) . . . . ?
C2A C1A C18A C23A 173.3(2) . . . . ?
C6A C1A C18A C23A -6.6(4) . . . . ?
C2A C1A C18A C19A -6.2(4) . . . . ?
C6A C1A C18A C19A 173.8(2) . . . . ?
C23A C18A C19A C20A 1.3(4) . . . . ?
C1A C18A C19A C20A -179.1(2) . . . . ?
C18A C19A C20A N4A -176.3(2) . . . . ?
C18A C19A C20A C21A 0.3(4) . . . . ?
N4A C20A C21A C22A 175.5(2) . . . . ?
C19A C20A C21A C22A -1.0(4) . . . . ?
N4A C20A C21A N3A -8.5(4) . . . . ?
C19A C20A C21A N3A 175.1(2) . . . . ?
C24A N3A C21A C20A 157.7(3) . . . . ?
C24A N3A C21A C22A -26.5(4) . . . . ?
C20A C21A C22A C23A 0.2(4) . . . . ?
N3A C21A C22A C23A -175.6(2) . . . . ?
C21A C22A C23A C18A 1.4(4) . . . . ?
C19A C18A C23A C22A -2.1(4) . . . . ?
C1A C18A C23A C22A 178.3(2) . . . . ?
C21A N3A C24A C25A 175.4(3) . . . . ?
N3A C24A C25A C30A -179.7(3) . . . . ?
N3A C24A C25A C26A 0.2(5) . . . . ?
C30A C25A C26A O2A 179.7(3) . . . . ?
C24A C25A C26A O2A -0.2(4) . . . . ?
C30A C25A C26A C27A 0.6(4) . . . . ?
C24A C25A C26A C27A -179.3(3) . . . . ?
O2A C26A C27A C28A 179.6(3) . . . . ?
C25A C26A C27A C28A -1.3(4) . . . . ?
O2A C26A C27A C31A 0.2(4) . . . . ?
C25A C26A C27A C31A 179.2(3) . . . . ?
C26A C27A C28A C29A 1.3(5) . . . . ?
C31A C27A C28A C29A -179.2(3) . . . . ?
C27A C28A C29A C30A -0.6(5) . . . . ?
C28A C29A C30A C25A -0.1(5) . . . . ?
C26A C25A C30A C29A 0.1(5) . . . . ?
C24A C25A C30A C29A -179.9(3) . . . . ?
C28A C27A C31A C33A -118.9(3) . . . . ?
C26A C27A C31A C33A 60.5(4) . . . . ?
C28A C27A C31A C32A 118.4(3) . . . . ?
C26A C27A C31A C32A -62.2(4) . . . . ?
C28A C27A C31A C34A 1.1(4) . . . . ?
C26A C27A C31A C34A -179.5(3) . . . . ?
C6B C1B C2B C3B -0.9(5) . . . . ?
C18B C1B C2B C3B 177.0(3) . . . . ?
C1B C2B C3B N2B 175.8(3) . . . . ?
C1B C2B C3B C4B 0.5(5) . . . . ?
C2B C3B C4B C5B 0.0(5) . . . . ?
N2B C3B C4B C5B -175.3(3) . . . . ?
C2B C3B C4B N1B -178.5(3) . . . . ?
N2B C3B C4B N1B 6.2(4) . . . . ?
C7B N1B C4B C5B 39.0(5) . . . . ?
C7B N1B C4B C3B -142.7(3) . . . . ?
C3B C4B C5B C6B -0.2(5) . . . . ?
N1B C4B C5B C6B 178.2(3) . . . . ?
C4B C5B C6B C1B -0.2(5) . . . . ?
C2B C1B C6B C5B 0.7(5) . . . . ?
C18B C1B C6B C5B -177.1(3) . . . . ?
C4B N1B C7B C8B 176.6(3) . . . . ?
N1B C7B C8B C13B -166.6(3) . . . . ?
N1B C7B C8B C9B 9.3(6) . . . . ?
C13B C8B C9B O1B 178.3(3) . . . . ?
C7B C8B C9B O1B 2.4(5) . . . . ?
C13B C8B C9B C10B -2.6(5) . . . . ?
C7B C8B C9B C10B -178.5(3) . . . . ?
O1B C9B C10B C11B -176.4(3) . . . . ?
C8B C9B C10B C11B 4.5(5) . . . . ?
O1B C9B C10B C14B 5.1(5) . . . . ?
C8B C9B C10B C14B -174.0(3) . . . . ?
C9B C10B C11B C12B -3.0(5) . . . . ?
C14B C10B C11B C12B 175.5(4) . . . . ?
C10B C11B C12B C13B -0.5(6) . . . . ?
C11B C12B C13B C8B 2.6(6) . . . . ?
C9B C8B C13B C12B -1.1(5) . . . . ?
C7B C8B C13B C12B 175.0(3) . . . . ?
C11B C10B C14B C17B -115.2(4) . . . . ?
C9B C10B C14B C17B 63.2(4) . . . . ?
C11B C10B C14B C16B 3.6(5) . . . . ?
C9B C10B C14B C16B -177.9(3) . . . . ?
C11B C10B C14B C15B 123.0(4) . . . . ?
C9B C10B C14B C15B -58.5(5) . . . . ?
C2B C1B C18B C19B -8.1(5) . . . . ?
C6B C1B C18B C19B 169.7(3) . . . . ?
C2B C1B C18B C23B 172.1(3) . . . . ?
C6B C1B C18B C23B -10.1(5) . . . . ?
C23B C18B C19B C20B 0.7(5) . . . . ?
C1B C18B C19B C20B -179.1(3) . . . . ?
C18B C19B C20B N4B 179.1(3) . . . . ?
C18B C19B C20B C21B -1.3(5) . . . . ?
N4B C20B C21B C22B -179.0(3) . . . . ?
C19B C20B C21B C22B 1.4(5) . . . . ?
N4B C20B C21B N3B -2.6(5) . . . . ?
C19B C20B C21B N3B 177.8(3) . . . . ?
C24B N3B C21B C22B -18.6(5) . . . . ?
C24B N3B C21B C20B 165.3(3) . . . . ?
C20B C21B C22B C23B -1.0(6) . . . . ?
N3B C21B C22B C23B -177.0(3) . . . . ?
C21B C22B C23B C18B 0.4(6) . . . . ?
C19B C18B C23B C22B -0.2(5) . . . . ?
C1B C18B C23B C22B 179.6(3) . . . . ?
C21B N3B C24B C25B 175.3(3) . . . . ?
N3B C24B C25B C30B -175.8(3) . . . . ?
N3B C24B C25B C26B 2.2(5) . . . . ?
C30B C25B C26B O2B 175.9(3) . . . . ?
C24B C25B C26B O2B -2.2(5) . . . . ?
C30B C25B C26B C27B -1.2(5) . . . . ?
C24B C25B C26B C27B -179.3(3) . . . . ?
O2B C26B C27B C28B -174.8(3) . . . . ?
C25B C26B C27B C28B 2.3(5) . . . . ?
O2B C26B C27B C31B 2.5(5) . . . . ?
C25B C26B C27B C31B 179.6(3) . . . . ?
C26B C27B C28B C29B -0.6(5) . . . . ?
C31B C27B C28B C29B -177.9(4) . . . . ?
C27B C28B C29B C30B -2.1(6) . . . . ?
C28B C29B C30B C25B 3.2(5) . . . . ?
C26B C25B C30B C29B -1.6(5) . . . . ?
C24B C25B C30B C29B 176.5(3) . . . . ?
C28B C27B C31B C32B -126.9(4) . . . . ?
C26B C27B C31B C32B 56.0(4) . . . . ?
C28B C27B C31B C34B -7.1(5) . . . . ?
C26B C27B C31B C34B 175.7(4) . . . . ?
C28B C27B C31B C33B 112.0(4) . . . . ?
C26B C27B C31B C33B -65.1(5) . . . . ?
